data_4513232
loop_
_publ_author_name
'Geyer, Florian L.'
'Rominger, Frank'
'Vogtland, Maximilian'
'Bunz, Uwe H. F.'

_publ_section_title
;
 Interpenetrated Frameworks with Anisotropic Pore Structures from a
 Tetrahedral Pyridine Ligand
;
_journal_issue 7
_journal_name_full 'Crystal Growth &amp; Design'
_journal_page_first 3539
_journal_paper_doi 10.1021/acs.cgd.5b00719
_journal_volume 15
_journal_year 2015
_chemical_formula_sum 'C52 H32 Ag2 N6 O6 Si'
_chemical_formula_weight 1080.66
_chemical_name_common '1*AgNO3 in manuscript'
_chemical_name_systematic
; 
 ? 
;
_space_group_crystal_system tetragonal
_space_group_IT_number 88
_space_group_name_Hall '-I 4ad'
_space_group_name_H-M_alt 'I 41/a'
_symmetry_space_group_name_Hall '-I 4ad'
_symmetry_space_group_name_H-M 'I 41/a :2'
_atom_sites_solution_hydrogens geom
_audit_creation_method SHELXL-2014
_cell_angle_alpha 90
_cell_angle_beta 90
_cell_angle_gamma 90
_cell_formula_units_Z 16
_cell_length_a 17.0103(19)
_cell_length_b 17.0103(19)
_cell_length_c 77.059(8)
_cell_measurement_reflns_used 9993
_cell_measurement_temperature 150(2)
_cell_measurement_theta_max 20.52
_cell_measurement_theta_min 2.39
_cell_volume 22297(4)
_computing_cell_refinement 'Bruker SAINT'
_computing_data_collection 'Bruker APEX2'
_computing_data_reduction 'Bruker SAINT'
_computing_molecular_graphics 'Bruker SHELXTL'
_computing_publication_material 'Bruker SHELXTL'
_computing_structure_refinement 'SHELXL-2014 (Sheldrick, 2014)'
_computing_structure_solution 'SHELXS-97 (Sheldrick 2008)'
_diffrn_ambient_temperature 150(2)
_diffrn_measured_fraction_theta_full 0.577
_diffrn_measured_fraction_theta_max 0.999
_diffrn_measurement_device_type 'Bruker APEX-II Quazar'
_diffrn_measurement_method '\f and \w scans'
_diffrn_radiation_type MoK\a
_diffrn_radiation_wavelength 0.71073
_diffrn_reflns_av_R_equivalents 0.1060
_diffrn_reflns_av_unetI/netI 0.0484
_diffrn_reflns_laue_measured_fraction_full 0.577
_diffrn_reflns_laue_measured_fraction_max 0.999
_diffrn_reflns_limit_h_max 17
_diffrn_reflns_limit_h_min -17
_diffrn_reflns_limit_k_max 17
_diffrn_reflns_limit_k_min -16
_diffrn_reflns_limit_l_max 76
_diffrn_reflns_limit_l_min -76
_diffrn_reflns_number 96489
_diffrn_reflns_point_group_measured_fraction_full 0.577
_diffrn_reflns_point_group_measured_fraction_max 0.999
_diffrn_reflns_theta_full 25.242
_diffrn_reflns_theta_max 20.839
_diffrn_reflns_theta_min 1.057
_diffrn_source 'ImuS microsource'
_exptl_absorpt_coefficient_mu 0.772
_exptl_absorpt_correction_T_max 0.9705
_exptl_absorpt_correction_T_min 0.7753
_exptl_absorpt_correction_type multi-scan
_exptl_absorpt_process_details
;
Sheldrick, G. M. (2008). <i>SADABS</i>. University of G\"ottingen, Germany.
;
_exptl_crystal_colour colourless
_exptl_crystal_density_diffrn 1.288
_exptl_crystal_description plate
_exptl_crystal_F_000 8672
_exptl_crystal_size_max 0.300
_exptl_crystal_size_mid 0.170
_exptl_crystal_size_min 0.030
_refine_diff_density_max 1.729
_refine_diff_density_min -2.372
_refine_diff_density_rms 0.260
_refine_ls_extinction_method none
_refine_ls_goodness_of_fit_ref 4.644
_refine_ls_hydrogen_treatment constr
_refine_ls_matrix_type full
_refine_ls_number_parameters 151
_refine_ls_number_reflns 5837
_refine_ls_number_restraints 509
_refine_ls_restrained_S_all 4.501
_refine_ls_R_factor_all 0.2567
_refine_ls_R_factor_gt 0.2491
_refine_ls_shift/su_max 0.000
_refine_ls_shift/su_mean 0.000
_refine_ls_structure_factor_coef Fsqd
_refine_ls_weighting_details 'w=1/[\s^2^(Fo^2^)+(0.1000P)^2^] where P=(Fo^2^+2Fc^2^)/3'
_refine_ls_weighting_scheme calc
_refine_ls_wR_factor_gt 0.5750
_refine_ls_wR_factor_ref 0.5771
_reflns_Friedel_coverage 0.000
_reflns_number_gt 5243
_reflns_number_total 5837
_reflns_threshold_expression 'I > 2\s(I)'
_cod_data_source_file cg5b00719_si_002.cif
_cod_data_source_block fge16_sq
_cod_depositor_comments 'Adding full bibliography for 4513232--4513239.cif.'
_cod_original_cell_volume 22297(6)
_cod_database_code 4513232
_shelx_space_group_comment
; 
The symmetry employed for this shelxl refinement is uniquely defined 
by the following loop, which should always be used as a source of 
symmetry information in preference to the above space-group names. 
They are only intended as comments. 
;
_shelx_estimated_absorpt_t_min 0.801
_shelx_estimated_absorpt_t_max 0.977
_shelxl_version_number 2014-3

loop_
_space_group_symop_operation_xyz
'x, y, z'
'-x+1/2, -y, z+1/2'
'-y+3/4, x+1/4, z+1/4'
'y+3/4, -x+3/4, z+3/4'
'x+1/2, y+1/2, z+1/2'
'-x+1, -y+1/2, z+1'
'-y+5/4, x+3/4, z+3/4'
'y+5/4, -x+5/4, z+5/4'
'-x, -y, -z'
'x-1/2, y, -z-1/2'
'y-3/4, -x-1/4, -z-1/4'
'-y-3/4, x-3/4, -z-3/4'
'-x+1/2, -y+1/2, -z+1/2'
'x, y+1/2, -z'
'y-1/4, -x+1/4, -z+1/4'
'-y-1/4, x-1/4, -z-1/4'

loop_
_atom_site_label
_atom_site_type_symbol
_atom_site_fract_x
_atom_site_fract_y
_atom_site_fract_z
_atom_site_U_iso_or_equiv
_atom_site_adp_type
_atom_site_occupancy
_atom_site_site_symmetry_order
_atom_site_calc_flag
_atom_site_refinement_flags_posn
_atom_site_refinement_flags_adp
_atom_site_refinement_flags_occupancy
Si1_1 Si 0.0000 0.2500 0.00744(13) 0.044(3) Uiso 1 2 d S U P
Ag1_1 Ag 0.2808(2) 0.70743(17) 0.13737(4) 0.1191(16) Uani 1 1 d D . .
C11_1 C 0.0364(11) 0.3346(10) 0.0214(2) 0.048(7) Uiso 1 1 d DG U .
C12_1 C 0.0982(11) 0.3101(8) 0.0318(2) 0.093(10) Uiso 1 1 d DG U .
H12_1 H 0.1197 0.2590 0.0305 0.111 Uiso 1 1 calc R U .
C13_1 C 0.1287(10) 0.3606(10) 0.0444(2) 0.063(8) Uiso 1 1 d DG U .
H13_1 H 0.1709 0.3438 0.0515 0.076 Uiso 1 1 calc R U .
C14_1 C 0.0973(12) 0.4354(10) 0.0464(2) 0.103(11) Uiso 1 1 d DG U .
C15_1 C 0.0354(12) 0.4599(9) 0.0359(3) 0.094(10) Uiso 1 1 d DG U .
H15_1 H 0.0140 0.5111 0.0373 0.112 Uiso 1 1 calc R U .
C16_1 C 0.0050(10) 0.4095(11) 0.0234(2) 0.118(12) Uiso 1 1 d DG U .
H16_1 H -0.0373 0.4262 0.0162 0.142 Uiso 1 1 calc R U .
C18_1 C 0.1287(17) 0.4889(15) 0.0588(3) 0.084(9) Uiso 1 1 d D U .
N21_1 N 0.2402(8) 0.6420(7) 0.11544(14) 0.067(7) Uiso 1 1 d DG U .
C22_1 C 0.1715(9) 0.6656(8) 0.1072(2) 0.062(8) Uiso 1 1 d DG U .
H22_1 H 0.1441 0.7109 0.1111 0.074 Uiso 1 1 calc R U .
C23_1 C 0.1428(8) 0.6230(10) 0.0932(2) 0.100(11) Uiso 1 1 d DG U .
H23_1 H 0.0959 0.6391 0.0875 0.120 Uiso 1 1 calc R U .
C24_1 C 0.1829(9) 0.5567(9) 0.08739(16) 0.074(8) Uiso 1 1 d DG U .
C25_1 C 0.2516(9) 0.5331(8) 0.0957(2) 0.069(8) Uiso 1 1 d DG U .
H25_1 H 0.2789 0.4878 0.0917 0.083 Uiso 1 1 calc R U .
C26_1 C 0.2802(8) 0.5757(9) 0.10968(19) 0.064(8) Uiso 1 1 d DG U .
H26_1 H 0.3271 0.5596 0.1153 0.077 Uiso 1 1 calc R U .
C28_1 C 0.1551(16) 0.5128(15) 0.0726(3) 0.083(9) Uiso 1 1 d D U .
C31_1 C 0.4646(11) 1.1728(10) 0.2415(2) 0.055(7) Uiso 1 1 d DG U .
C32_1 C 0.5175(9) 1.1123(12) 0.2382(3) 0.111(12) Uiso 1 1 d DG U .
H32_1 H 0.5681 1.1129 0.2434 0.134 Uiso 1 1 calc R U .
C33_1 C 0.4962(10) 1.0509(11) 0.2272(3) 0.122(13) Uiso 1 1 d DG U .
H33_1 H 0.5323 1.0096 0.2250 0.147 Uiso 1 1 calc R U .
C34_1 C 0.4221(11) 1.0500(10) 0.2197(3) 0.070(8) Uiso 1 1 d DG U .
C35_1 C 0.3692(9) 1.1105(11) 0.2230(3) 0.111(12) Uiso 1 1 d DG U .
H35_1 H 0.3186 1.1098 0.2178 0.133 Uiso 1 1 calc R U .
C36_1 C 0.3905(10) 1.1718(10) 0.2339(3) 0.077(9) Uiso 1 1 d DG U .
H36_1 H 0.3544 1.2132 0.2362 0.092 Uiso 1 1 calc R U .
C38_1 C 0.4001(13) 0.9881(12) 0.2081(3) 0.044(6) Uiso 1 1 d D U .
N41_1 N 0.3158(12) 0.7773(10) 0.1588(2) 0.080(7) Uiso 1 1 d DG U .
C42_1 C 0.3867(12) 0.7648(12) 0.1673(3) 0.162(17) Uiso 1 1 d DG U .
H42_1 H 0.4193 0.7219 0.1641 0.195 Uiso 1 1 calc R U .
C43_1 C 0.4100(13) 0.8152(14) 0.1805(3) 0.20(2) Uiso 1 1 d DG U .
H43_1 H 0.4585 0.8067 0.1864 0.241 Uiso 1 1 calc R U .
C44_1 C 0.3623(15) 0.8780(13) 0.1853(3) 0.147(15) Uiso 1 1 d DG U .
C45_1 C 0.2914(15) 0.8905(13) 0.1767(3) 0.22(2) Uiso 1 1 d DG U .
H45_1 H 0.2588 0.9334 0.1800 0.270 Uiso 1 1 calc R U .
C46_1 C 0.2681(12) 0.8401(13) 0.1635(3) 0.169(17) Uiso 1 1 d DG U .
H46_1 H 0.2196 0.8486 0.1577 0.202 Uiso 1 1 calc R U .
C48_1 C 0.3852(16) 0.9311(14) 0.1993(3) 0.076(9) Uiso 1 1 d D U .
Si1_2 Si 0.0000 0.7500 0.25756(12) 0.037(2) Uiso 1 2 d S U P
Ag1_2 Ag 0.2186(2) 0.20729(17) 0.13686(4) 0.1252(17) Uani 1 1 d D . .
C11_2 C 0.0446(15) 0.6635(11) 0.2431(3) 0.071(8) Uiso 1 1 d DG U .
C12_2 C -0.0061(13) 0.6428(14) 0.2297(3) 0.154(16) Uiso 1 1 d DG U .
H12_2 H -0.0541 0.6704 0.2282 0.185 Uiso 1 1 calc R U .
C13_2 C 0.0136(12) 0.5817(15) 0.2185(3) 0.148(15) Uiso 1 1 d DG U .
H13_2 H -0.0210 0.5675 0.2094 0.178 Uiso 1 1 calc R U .
C14_2 C 0.0839(12) 0.5413(11) 0.2208(3) 0.073(8) Uiso 1 1 d DG U .
C15_2 C 0.1345(12) 0.5620(15) 0.2342(3) 0.151(16) Uiso 1 1 d DG U .
H15_2 H 0.1826 0.5343 0.2357 0.181 Uiso 1 1 calc R U .
C16_2 C 0.1149(15) 0.6231(15) 0.2454(3) 0.194(19) Uiso 1 1 d DG U .
H16_2 H 0.1495 0.6372 0.2545 0.233 Uiso 1 1 calc R U .
C18_2 C 0.1051(14) 0.4813(13) 0.2089(3) 0.058(7) Uiso 1 1 d D U .
N21_2 N 0.1843(12) 0.2828(7) 0.15720(18) 0.121(10) Uiso 1 1 d DG U .
C22_2 C 0.2407(10) 0.3141(12) 0.1683(3) 0.127(13) Uiso 1 1 d DG U .
H22_2 H 0.2949 0.3046 0.1661 0.152 Uiso 1 1 calc R U .
C23_2 C 0.2179(12) 0.3594(13) 0.1824(3) 0.146(15) Uiso 1 1 d DG U .
H23_2 H 0.2565 0.3808 0.1900 0.175 Uiso 1 1 calc R U .
C24_2 C 0.1386(13) 0.3733(9) 0.1855(2) 0.102(11) Uiso 1 1 d DG U .
C25_2 C 0.0821(10) 0.3420(12) 0.1744(3) 0.125(13) Uiso 1 1 d DG U .
H25_2 H 0.0280 0.3515 0.1766 0.151 Uiso 1 1 calc R U .
C26_2 C 0.1050(11) 0.2968(12) 0.1603(2) 0.122(13) Uiso 1 1 d DG U .
H26_2 H 0.0664 0.2754 0.1527 0.146 Uiso 1 1 calc R U .
C28_2 C 0.1164(15) 0.4261(13) 0.1995(3) 0.066(8) Uiso 1 1 d D U .
C31_2 C 0.4598(11) -0.1716(10) 0.0221(2) 0.049(7) Uiso 1 1 d DG U .
C32_2 C 0.4088(12) -0.1979(7) 0.0349(2) 0.106(11) Uiso 1 1 d DG U .
H32_2 H 0.3932 -0.2515 0.0352 0.128 Uiso 1 1 calc R U .
C33_2 C 0.3807(10) -0.1458(9) 0.0474(2) 0.071(8) Uiso 1 1 d DG U .
H33_2 H 0.3458 -0.1638 0.0561 0.085 Uiso 1 1 calc R U .
C34_2 C 0.4036(10) -0.0674(8) 0.04695(19) 0.045(6) Uiso 1 1 d DG U .
C35_2 C 0.4546(11) -0.0411(8) 0.0341(2) 0.079(9) Uiso 1 1 d DG U .
H35_2 H 0.4702 0.0125 0.0338 0.095 Uiso 1 1 calc R U .
C36_2 C 0.4827(10) -0.0931(11) 0.0217(2) 0.094(10) Uiso 1 1 d DG U .
H36_2 H 0.5176 -0.0751 0.0129 0.113 Uiso 1 1 calc R U .
C38_2 C 0.3676(14) -0.0153(13) 0.0590(3) 0.059(7) Uiso 1 1 d D U .
N41_2 N 0.2620(15) 0.1477(14) 0.1147(3) 0.163(14) Uiso 1 1 d DG U .
C42_2 C 0.2104(12) 0.1081(17) 0.1038(3) 0.24(2) Uiso 1 1 d DG U .
H42_2 H 0.1554 0.1112 0.1057 0.282 Uiso 1 1 calc R U .
C43_2 C 0.2395(14) 0.0640(16) 0.0900(3) 0.21(2) Uiso 1 1 d DG U .
H43_2 H 0.2043 0.0370 0.0826 0.254 Uiso 1 1 calc R U .
C44_2 C 0.3201(15) 0.0595(14) 0.0872(3) 0.122(13) Uiso 1 1 d DG U .
C45_2 C 0.3716(12) 0.0990(17) 0.0982(3) 0.21(2) Uiso 1 1 d DG U .
H45_2 H 0.4267 0.0959 0.0962 0.246 Uiso 1 1 calc R U .
C46_2 C 0.3425(14) 0.1432(16) 0.1119(3) 0.22(2) Uiso 1 1 d DG U .
H46_2 H 0.3778 0.1702 0.1194 0.261 Uiso 1 1 calc R U .
C48_2 C 0.3508(16) 0.0135(16) 0.0728(3) 0.078(9) Uiso 1 1 d D U .

loop_
_atom_site_aniso_label
_atom_site_aniso_U_11
_atom_site_aniso_U_22
_atom_site_aniso_U_33
_atom_site_aniso_U_23
_atom_site_aniso_U_13
_atom_site_aniso_U_12
Ag1_1 0.193(4) 0.091(2) 0.073(2) -0.0356(16) -0.042(2) -0.052(2)
Ag1_2 0.198(4) 0.082(2) 0.095(2) -0.0267(16) 0.060(2) 0.054(2)

loop_
_atom_type_symbol
_atom_type_description
_atom_type_scat_dispersion_real
_atom_type_scat_dispersion_imag
_atom_type_scat_source
C C 0.0033 0.0016 'International Tables Vol C Tables 4.2.6.8 and 6.1.1.4'
H H 0.0000 0.0000 'International Tables Vol C Tables 4.2.6.8 and 6.1.1.4'
N N 0.0061 0.0033 'International Tables Vol C Tables 4.2.6.8 and 6.1.1.4'
O O 0.0106 0.0060 'International Tables Vol C Tables 4.2.6.8 and 6.1.1.4'
Si Si 0.0817 0.0704 'International Tables Vol C Tables 4.2.6.8 and 6.1.1.4'
Ag Ag -0.8971 1.1015 'International Tables Vol C Tables 4.2.6.8 and 6.1.1.4'

loop_
_geom_angle_atom_site_label_1
_geom_angle_atom_site_label_2
_geom_angle_atom_site_label_3
_geom_angle
_geom_angle_site_symmetry_1
_geom_angle_site_symmetry_3
C31_1 Si1_1 C31_1 99.4(13) 4_354 7_544
C31_1 Si1_1 C11_1 110.5(8) 4_354 .
C31_1 Si1_1 C11_1 112.3(9) 7_544 .
C31_1 Si1_1 C11_1 112.3(9) 4_354 6_454
C31_1 Si1_1 C11_1 110.6(8) 7_544 6_454
C11_1 Si1_1 C11_1 111.2(13) . 6_454
N41_1 Ag1_1 N21_1 176.6(7) . .
C12_1 C11_1 C16_1 120.0 . .
C12_1 C11_1 Si1_1 110.4(10) . .
C16_1 C11_1 Si1_1 129.2(10) . .
C11_1 C12_1 C13_1 120.0 . .
C11_1 C12_1 H12_1 120.0 . .
C13_1 C12_1 H12_1 120.0 . .
C14_1 C13_1 C12_1 120.0 . .
C14_1 C13_1 H13_1 120.0 . .
C12_1 C13_1 H13_1 120.0 . .
C13_1 C14_1 C15_1 120.0 . .
C13_1 C14_1 C18_1 121.0(13) . .
C15_1 C14_1 C18_1 118.9(13) . .
C16_1 C15_1 C14_1 120.0 . .
C16_1 C15_1 H15_1 120.0 . .
C14_1 C15_1 H15_1 120.0 . .
C15_1 C16_1 C11_1 120.0 . .
C15_1 C16_1 H16_1 120.0 . .
C11_1 C16_1 H16_1 120.0 . .
C28_1 C18_1 C14_1 159(3) . .
C22_1 N21_1 C26_1 120.0 . .
C22_1 N21_1 Ag1_1 118.9(7) . .
C26_1 N21_1 Ag1_1 121.1(7) . .
N21_1 C22_1 C23_1 120.0 . .
N21_1 C22_1 H22_1 120.0 . .
C23_1 C22_1 H22_1 120.0 . .
C24_1 C23_1 C22_1 120.0 . .
C24_1 C23_1 H23_1 120.0 . .
C22_1 C23_1 H23_1 120.0 . .
C23_1 C24_1 C25_1 120.0 . .
C23_1 C24_1 C28_1 120.8(12) . .
C25_1 C24_1 C28_1 119.2(12) . .
C26_1 C25_1 C24_1 120.0 . .
C26_1 C25_1 H25_1 120.0 . .
C24_1 C25_1 H25_1 120.0 . .
C25_1 C26_1 N21_1 120.0 . .
C25_1 C26_1 H26_1 120.0 . .
N21_1 C26_1 H26_1 120.0 . .
C18_1 C28_1 C24_1 168(3) . .
C32_1 C31_1 C36_1 120.0 . .
C32_1 C31_1 Si1_1 115.3(11) . 3_565
C36_1 C31_1 Si1_1 124.6(11) . 3_565
C33_1 C32_1 C31_1 120.0 . .
C33_1 C32_1 H32_1 120.0 . .
C31_1 C32_1 H32_1 120.0 . .
C32_1 C33_1 C34_1 120.0 . .
C32_1 C33_1 H33_1 120.0 . .
C34_1 C33_1 H33_1 120.0 . .
C35_1 C34_1 C33_1 120.0 . .
C35_1 C34_1 C38_1 119.5(12) . .
C33_1 C34_1 C38_1 120.5(12) . .
C34_1 C35_1 C36_1 120.0 . .
C34_1 C35_1 H35_1 120.0 . .
C36_1 C35_1 H35_1 120.0 . .
C35_1 C36_1 C31_1 120.0 . .
C35_1 C36_1 H36_1 120.0 . .
C31_1 C36_1 H36_1 120.0 . .
C48_1 C38_1 C34_1 174(2) . .
C42_1 N41_1 C46_1 120.0 . .
C42_1 N41_1 Ag1_1 121.8(10) . .
C46_1 N41_1 Ag1_1 118.1(10) . .
N41_1 C42_1 C43_1 120.0 . .
N41_1 C42_1 H42_1 120.0 . .
C43_1 C42_1 H42_1 120.0 . .
C44_1 C43_1 C42_1 120.0 . .
C44_1 C43_1 H43_1 120.0 . .
C42_1 C43_1 H43_1 120.0 . .
C43_1 C44_1 C45_1 120.0 . .
C43_1 C44_1 C48_1 120.8(14) . .
C45_1 C44_1 C48_1 119.2(14) . .
C44_1 C45_1 C46_1 120.0 . .
C44_1 C45_1 H45_1 120.0 . .
C46_1 C45_1 H45_1 120.0 . .
C45_1 C46_1 N41_1 120.0 . .
C45_1 C46_1 H46_1 120.0 . .
N41_1 C46_1 H46_1 120.0 . .
C38_1 C48_1 C44_1 165(3) . .
C31_2 Si1_2 C31_2 106.5(13) 8_454 3_455
C31_2 Si1_2 C11_2 109.6(9) 8_454 6_464
C31_2 Si1_2 C11_2 109.4(10) 3_455 6_464
C31_2 Si1_2 C11_2 109.4(10) 8_454 .
C31_2 Si1_2 C11_2 109.6(9) 3_455 .
C11_2 Si1_2 C11_2 112.2(15) 6_464 .
N21_2 Ag1_2 N41_2 170.8(9) . .
C12_2 C11_2 C16_2 120.0 . .
C12_2 C11_2 Si1_2 111.5(14) . .
C16_2 C11_2 Si1_2 128.5(14) . .
C11_2 C12_2 C13_2 120.0 . .
C11_2 C12_2 H12_2 120.0 . .
C13_2 C12_2 H12_2 120.0 . .
C14_2 C13_2 C12_2 120.0 . .
C14_2 C13_2 H13_2 120.0 . .
C12_2 C13_2 H13_2 120.0 . .
C15_2 C14_2 C13_2 120.0 . .
C15_2 C14_2 C18_2 120.3(13) . .
C13_2 C14_2 C18_2 119.6(13) . .
C14_2 C15_2 C16_2 120.0 . .
C14_2 C15_2 H15_2 120.0 . .
C16_2 C15_2 H15_2 120.0 . .
C15_2 C16_2 C11_2 120.0 . .
C15_2 C16_2 H16_2 120.0 . .
C11_2 C16_2 H16_2 120.0 . .
C28_2 C18_2 C14_2 173(3) . .
C22_2 N21_2 C26_2 120.0 . .
C22_2 N21_2 Ag1_2 119.8(10) . .
C26_2 N21_2 Ag1_2 120.0(10) . .
N21_2 C22_2 C23_2 120.0 . .
N21_2 C22_2 H22_2 120.0 . .
C23_2 C22_2 H22_2 120.0 . .
C24_2 C23_2 C22_2 120.0 . .
C24_2 C23_2 H23_2 120.0 . .
C22_2 C23_2 H23_2 120.0 . .
C23_2 C24_2 C25_2 120.0 . .
C23_2 C24_2 C28_2 119.0(13) . .
C25_2 C24_2 C28_2 120.8(13) . .
C26_2 C25_2 C24_2 120.0 . .
C26_2 C25_2 H25_2 120.0 . .
C24_2 C25_2 H25_2 120.0 . .
C25_2 C26_2 N21_2 120.0 . .
C25_2 C26_2 H26_2 120.0 . .
N21_2 C26_2 H26_2 120.0 . .
C18_2 C28_2 C24_2 166(3) . .
C32_2 C31_2 C36_2 120.0 . .
C32_2 C31_2 Si1_2 115.1(10) . 7_544
C36_2 C31_2 Si1_2 124.7(10) . 7_544
C33_2 C32_2 C31_2 120.0 . .
C33_2 C32_2 H32_2 120.0 . .
C31_2 C32_2 H32_2 120.0 . .
C32_2 C33_2 C34_2 120.0 . .
C32_2 C33_2 H33_2 120.0 . .
C34_2 C33_2 H33_2 120.0 . .
C35_2 C34_2 C33_2 120.0 . .
C35_2 C34_2 C38_2 122.1(12) . .
C33_2 C34_2 C38_2 117.7(12) . .
C36_2 C35_2 C34_2 120.0 . .
C36_2 C35_2 H35_2 120.0 . .
C34_2 C35_2 H35_2 120.0 . .
C35_2 C36_2 C31_2 120.0 . .
C35_2 C36_2 H36_2 120.0 . .
C31_2 C36_2 H36_2 120.0 . .
C48_2 C38_2 C34_2 159(3) . .
C42_2 N41_2 C46_2 120.0 . .
C42_2 N41_2 Ag1_2 120.1(11) . .
C46_2 N41_2 Ag1_2 119.7(12) . .
N41_2 C42_2 C43_2 120.0 . .
N41_2 C42_2 H42_2 120.0 . .
C43_2 C42_2 H42_2 120.0 . .
C44_2 C43_2 C42_2 120.0 . .
C44_2 C43_2 H43_2 120.0 . .
C42_2 C43_2 H43_2 120.0 . .
C43_2 C44_2 C45_2 120.0 . .
C43_2 C44_2 C48_2 120.2(14) . .
C45_2 C44_2 C48_2 119.8(14) . .
C46_2 C45_2 C44_2 120.0 . .
C46_2 C45_2 H45_2 120.0 . .
C44_2 C45_2 H45_2 120.0 . .
C45_2 C46_2 N41_2 120.0 . .
C45_2 C46_2 H46_2 120.0 . .
N41_2 C46_2 H46_2 120.0 . .
C38_2 C48_2 C44_2 168(3) . .

loop_
_geom_bond_atom_site_label_1
_geom_bond_atom_site_label_2
_geom_bond_distance
_geom_bond_site_symmetry_2
Si1_1 C31_1 1.895(14) 4_354
Si1_1 C31_1 1.895(14) 7_544
Si1_1 C11_1 1.899(14) .
Si1_1 C11_1 1.899(14) 6_454
Ag1_1 N41_1 2.117(13) .
Ag1_1 N21_1 2.138(11) .
C11_1 C12_1 1.3900 .
C11_1 C16_1 1.3900 .
C12_1 C13_1 1.3900 .
C12_1 H12_1 0.9500 .
C13_1 C14_1 1.3900 .
C13_1 H13_1 0.9500 .
C14_1 C15_1 1.3900 .
C14_1 C18_1 1.426(19) .
C15_1 C16_1 1.3900 .
C15_1 H15_1 0.9500 .
C16_1 H16_1 0.9500 .
C18_1 C28_1 1.22(2) .
N21_1 C22_1 1.3900 .
N21_1 C26_1 1.3900 .
C22_1 C23_1 1.3900 .
C22_1 H22_1 0.9500 .
C23_1 C24_1 1.3900 .
C23_1 H23_1 0.9500 .
C24_1 C25_1 1.3900 .
C24_1 C28_1 1.44(2) .
C25_1 C26_1 1.3900 .
C25_1 H25_1 0.9500 .
C26_1 H26_1 0.9500 .
C31_1 C32_1 1.3900 .
C31_1 C36_1 1.3900 .
C31_1 Si1_1 1.895(14) 3_565
C32_1 C33_1 1.3900 .
C32_1 H32_1 0.9500 .
C33_1 C34_1 1.3900 .
C33_1 H33_1 0.9500 .
C34_1 C35_1 1.3900 .
C34_1 C38_1 1.430(18) .
C35_1 C36_1 1.3900 .
C35_1 H35_1 0.9500 .
C36_1 H36_1 0.9500 .
C38_1 C48_1 1.21(2) .
N41_1 C42_1 1.3900 .
N41_1 C46_1 1.3900 .
C42_1 C43_1 1.3900 .
C42_1 H42_1 0.9500 .
C43_1 C44_1 1.3900 .
C43_1 H43_1 0.9500 .
C44_1 C45_1 1.3900 .
C44_1 C48_1 1.47(2) .
C45_1 C46_1 1.3900 .
C45_1 H45_1 0.9500 .
C46_1 H46_1 0.9500 .
Si1_2 C31_2 1.871(13) 8_454
Si1_2 C31_2 1.871(13) 3_455
Si1_2 C11_2 1.995(16) 6_464
Si1_2 C11_2 1.995(16) .
Ag1_2 N21_2 2.110(12) .
Ag1_2 N41_2 2.116(14) .
C11_2 C12_2 1.3900 .
C11_2 C16_2 1.3900 .
C12_2 C13_2 1.3900 .
C12_2 H12_2 0.9500 .
C13_2 C14_2 1.3900 .
C13_2 H13_2 0.9500 .
C14_2 C15_2 1.3900 .
C14_2 C18_2 1.418(19) .
C15_2 C16_2 1.3900 .
C15_2 H15_2 0.9500 .
C16_2 H16_2 0.9500 .
C18_2 C28_2 1.20(2) .
N21_2 C22_2 1.3900 .
N21_2 C26_2 1.3900 .
C22_2 C23_2 1.3900 .
C22_2 H22_2 0.9500 .
C23_2 C24_2 1.3900 .
C23_2 H23_2 0.9500 .
C24_2 C25_2 1.3900 .
C24_2 C28_2 1.45(2) .
C25_2 C26_2 1.3900 .
C25_2 H25_2 0.9500 .
C26_2 H26_2 0.9500 .
C31_2 C32_2 1.3900 .
C31_2 C36_2 1.3900 .
C31_2 Si1_2 1.871(13) 7_544
C32_2 C33_2 1.3900 .
C32_2 H32_2 0.9500 .
C33_2 C34_2 1.3900 .
C33_2 H33_2 0.9500 .
C34_2 C35_2 1.3900 .
C34_2 C38_2 1.420(18) .
C35_2 C36_2 1.3900 .
C35_2 H35_2 0.9500 .
C36_2 H36_2 0.9500 .
C38_2 C48_2 1.21(2) .
N41_2 C42_2 1.3900 .
N41_2 C46_2 1.3900 .
C42_2 C43_2 1.3900 .
C42_2 H42_2 0.9500 .
C43_2 C44_2 1.3900 .
C43_2 H43_2 0.9500 .
C44_2 C45_2 1.3900 .
C44_2 C48_2 1.45(2) .
C45_2 C46_2 1.3900 .
C45_2 H45_2 0.9500 .
C46_2 H46_2 0.9500 .

loop_
_geom_torsion_atom_site_label_1
_geom_torsion_atom_site_label_2
_geom_torsion_atom_site_label_3
_geom_torsion_atom_site_label_4
_geom_torsion
_geom_torsion_site_symmetry_1
C31_1 Si1_1 C11_1 C12_1 -174.3(10) 4_354
C31_1 Si1_1 C11_1 C12_1 -64.3(12) 7_544
C11_1 Si1_1 C11_1 C12_1 60.2(8) 6_454
C31_1 Si1_1 C11_1 C16_1 12.9(16) 4_354
C31_1 Si1_1 C11_1 C16_1 122.9(13) 7_544
C11_1 Si1_1 C11_1 C16_1 -112.6(14) 6_454
C16_1 C11_1 C12_1 C13_1 0.0 .
Si1_1 C11_1 C12_1 C13_1 -173.5(13) .
C11_1 C12_1 C13_1 C14_1 0.0 .
C12_1 C13_1 C14_1 C15_1 0.0 .
C12_1 C13_1 C14_1 C18_1 -178(2) .
C13_1 C14_1 C15_1 C16_1 0.0 .
C18_1 C14_1 C15_1 C16_1 179(2) .
C14_1 C15_1 C16_1 C11_1 0.0 .
C12_1 C11_1 C16_1 C15_1 0.0 .
Si1_1 C11_1 C16_1 C15_1 172.2(16) .
C13_1 C14_1 C18_1 C28_1 -44(9) .
C15_1 C14_1 C18_1 C28_1 138(8) .
C26_1 N21_1 C22_1 C23_1 0.0 .
Ag1_1 N21_1 C22_1 C23_1 -178.5(4) .
N21_1 C22_1 C23_1 C24_1 0.0 .
C22_1 C23_1 C24_1 C25_1 0.0 .
C22_1 C23_1 C24_1 C28_1 -178.4(15) .
C23_1 C24_1 C25_1 C26_1 0.0 .
C28_1 C24_1 C25_1 C26_1 178.4(15) .
C24_1 C25_1 C26_1 N21_1 0.0 .
C22_1 N21_1 C26_1 C25_1 0.0 .
Ag1_1 N21_1 C26_1 C25_1 178.4(4) .
C14_1 C18_1 C28_1 C24_1 -164(9) .
C23_1 C24_1 C28_1 C18_1 39(15) .
C25_1 C24_1 C28_1 C18_1 -139(14) .
C36_1 C31_1 C32_1 C33_1 0.0 .
Si1_1 C31_1 C32_1 C33_1 177.4(14) 3_565
C31_1 C32_1 C33_1 C34_1 0.0 .
C32_1 C33_1 C34_1 C35_1 0.0 .
C32_1 C33_1 C34_1 C38_1 179(2) .
C33_1 C34_1 C35_1 C36_1 0.0 .
C38_1 C34_1 C35_1 C36_1 -179(2) .
C34_1 C35_1 C36_1 C31_1 0.0 .
C32_1 C31_1 C36_1 C35_1 0.0 .
Si1_1 C31_1 C36_1 C35_1 -177.2(15) 3_565
C46_1 N41_1 C42_1 C43_1 0.0 .
Ag1_1 N41_1 C42_1 C43_1 175.8(14) .
N41_1 C42_1 C43_1 C44_1 0.0 .
C42_1 C43_1 C44_1 C45_1 0.0 .
C42_1 C43_1 C44_1 C48_1 179(2) .
C43_1 C44_1 C45_1 C46_1 0.0 .
C48_1 C44_1 C45_1 C46_1 -179(2) .
C44_1 C45_1 C46_1 N41_1 0.0 .
C42_1 N41_1 C46_1 C45_1 0.0 .
Ag1_1 N41_1 C46_1 C45_1 -175.9(14) .
C43_1 C44_1 C48_1 C38_1 130(9) .
C45_1 C44_1 C48_1 C38_1 -50(11) .
C16_2 C11_2 C12_2 C13_2 0.0 .
Si1_2 C11_2 C12_2 C13_2 -177.9(15) .
C11_2 C12_2 C13_2 C14_2 0.0 .
C12_2 C13_2 C14_2 C15_2 0.0 .
C12_2 C13_2 C14_2 C18_2 -177(2) .
C13_2 C14_2 C15_2 C16_2 0.0 .
C18_2 C14_2 C15_2 C16_2 177(2) .
C14_2 C15_2 C16_2 C11_2 0.0 .
C12_2 C11_2 C16_2 C15_2 0.0 .
Si1_2 C11_2 C16_2 C15_2 177.5(18) .
C26_2 N21_2 C22_2 C23_2 0.0 .
Ag1_2 N21_2 C22_2 C23_2 -175.4(5) .
N21_2 C22_2 C23_2 C24_2 0.0 .
C22_2 C23_2 C24_2 C25_2 0.0 .
C22_2 C23_2 C24_2 C28_2 -174.9(14) .
C23_2 C24_2 C25_2 C26_2 0.0 .
C28_2 C24_2 C25_2 C26_2 174.8(14) .
C24_2 C25_2 C26_2 N21_2 0.0 .
C22_2 N21_2 C26_2 C25_2 0.0 .
Ag1_2 N21_2 C26_2 C25_2 175.4(5) .
C23_2 C24_2 C28_2 C18_2 67(11) .
C25_2 C24_2 C28_2 C18_2 -108(10) .
C36_2 C31_2 C32_2 C33_2 0.0 .
Si1_2 C31_2 C32_2 C33_2 174.5(13) 7_544
C31_2 C32_2 C33_2 C34_2 0.0 .
C32_2 C33_2 C34_2 C35_2 0.0 .
C32_2 C33_2 C34_2 C38_2 174.4(19) .
C33_2 C34_2 C35_2 C36_2 0.0 .
C38_2 C34_2 C35_2 C36_2 -174.1(19) .
C34_2 C35_2 C36_2 C31_2 0.0 .
C32_2 C31_2 C36_2 C35_2 0.0 .
Si1_2 C31_2 C36_2 C35_2 -174.0(14) 7_544
C35_2 C34_2 C38_2 C48_2 -119(7) .
C33_2 C34_2 C38_2 C48_2 67(7) .
C46_2 N41_2 C42_2 C43_2 0.0 .
Ag1_2 N41_2 C42_2 C43_2 -175.0(17) .
N41_2 C42_2 C43_2 C44_2 0.0 .
C42_2 C43_2 C44_2 C45_2 0.0 .
C42_2 C43_2 C44_2 C48_2 -180(2) .
C43_2 C44_2 C45_2 C46_2 0.0 .
C48_2 C44_2 C45_2 C46_2 180(2) .
C44_2 C45_2 C46_2 N41_2 0.0 .
C42_2 N41_2 C46_2 C45_2 0.0 .
Ag1_2 N41_2 C46_2 C45_2 175.1(17) .
C34_2 C38_2 C48_2 C44_2 -178(8) .
C43_2 C44_2 C48_2 C38_2 58(13) .
C45_2 C44_2 C48_2 C38_2 -122(12) .
